data_4067708
loop_
_publ_author_name
'Crosby, Sarah H.'
'Clarkson, Guy J.'
'Deeth, Robert J.'
'Rourke, Jonathan P.'

_publ_section_title
;
 Platinum(IV) DMSO Complexes: Synthesis, Isomerization, and Agostic
 Intermediates
;
_journal_issue 8
_journal_name_full Organometallics
_journal_page_first 1966
_journal_paper_doi 10.1021/om901087m
_journal_volume 29
_journal_year 2010
_chemical_formula_sum 'C16 H18 Cl6 F N O Pt S'
_chemical_formula_weight 699.16
_chemical_name_systematic
; 
 ? 
;
_space_group_IT_number 14
_symmetry_cell_setting monoclinic
_symmetry_space_group_name_Hall '-P 2ybc'
_symmetry_space_group_name_H-M 'P 1 21/c 1'
_atom_sites_solution_hydrogens geom
_atom_sites_solution_primary direct
_atom_sites_solution_secondary difmap
_audit_creation_method SHELXL-97
_cell_angle_alpha 90.00
_cell_angle_beta 101.8530(10)
_cell_angle_gamma 90.00
_cell_formula_units_Z 4
_cell_length_a 8.18830(10)
_cell_length_b 13.9875(3)
_cell_length_c 19.7052(4)
_cell_measurement_reflns_used 18845
_cell_measurement_temperature 120(2)
_cell_measurement_theta_max 27.48
_cell_measurement_theta_min 2.91
_cell_volume 2208.79(7)
_computing_cell_refinement 'DENZO (Otwinowski & Minor, 1997) & COLLECT (Hooft, R.W.W., 1998)'
_computing_data_collection 'COLLECT (Hooft, R.W.W., 1998)'
_computing_data_reduction 'DENZO (Otwinowski & Minor, 1997) & COLLECT (Hooft, R.W.W., 1998)'
_computing_molecular_graphics 'SHELXTL (Sheldrick, 1997)'
_computing_publication_material 'SHELXTL (Sheldrick, 1997)'
_computing_structure_refinement 'SHELXL-97 (Sheldrick, 1997)'
_computing_structure_solution 'SHELXS-97 (Sheldrick, 1990)'
_diffrn_ambient_temperature 120(2)
_diffrn_detector_area_resol_mean 9.091
_diffrn_measured_fraction_theta_full 0.995
_diffrn_measured_fraction_theta_max 0.995
_diffrn_measurement_device_type 'Bruker-Nonius Roper CCD camera on \k-goniostat'
_diffrn_measurement_method '\f & \w scans'
_diffrn_radiation_monochromator graphite
_diffrn_radiation_source 'fine-focus sealed tube'
_diffrn_radiation_type MoK\a
_diffrn_radiation_wavelength 0.71073
_diffrn_reflns_av_R_equivalents 0.0000
_diffrn_reflns_av_sigmaI/netI 0.0232
_diffrn_reflns_limit_h_max 10
_diffrn_reflns_limit_h_min 0
_diffrn_reflns_limit_k_max 18
_diffrn_reflns_limit_k_min 0
_diffrn_reflns_limit_l_max 25
_diffrn_reflns_limit_l_min -25
_diffrn_reflns_number 5051
_diffrn_reflns_theta_full 27.50
_diffrn_reflns_theta_max 27.50
_diffrn_reflns_theta_min 2.93
_diffrn_standards_decay_% nil
_exptl_absorpt_coefficient_mu 7.189
_exptl_absorpt_correction_T_max 0.7569
_exptl_absorpt_correction_T_min 0.5478
_exptl_absorpt_correction_type multi-scan
_exptl_absorpt_process_details 'SADABS 2007/2 (Sheldrick, G.M., 2007)'
_exptl_crystal_colour colourless
_exptl_crystal_density_diffrn 2.102
_exptl_crystal_density_method 'not measured'
_exptl_crystal_description block
_exptl_crystal_F_000 1336
_exptl_crystal_size_max 0.52
_exptl_crystal_size_mid 0.36
_exptl_crystal_size_min 0.32
_refine_diff_density_max 1.401
_refine_diff_density_min -2.926
_refine_diff_density_rms 0.166
_refine_ls_extinction_method none
_refine_ls_goodness_of_fit_ref 1.089
_refine_ls_hydrogen_treatment constr
_refine_ls_matrix_type full
_refine_ls_number_parameters 247
_refine_ls_number_reflns 5051
_refine_ls_number_restraints 0
_refine_ls_restrained_S_all 1.089
_refine_ls_R_factor_all 0.0355
_refine_ls_R_factor_gt 0.0314
_refine_ls_shift/su_max 0.006
_refine_ls_shift/su_mean 0.000
_refine_ls_structure_factor_coef Fsqd
_refine_ls_weighting_details 'calc w=1/[\s^2^(Fo^2^)+(0.0369P)^2^+10.7576P] where P=(Fo^2^+2Fc^2^)/3'
_refine_ls_weighting_scheme calc
_refine_ls_wR_factor_gt 0.0762
_refine_ls_wR_factor_ref 0.0787
_reflns_number_gt 4610
_reflns_number_total 5051
_reflns_threshold_expression >2sigma(I)
_cod_data_source_file om901087m_si_004.cif
_cod_data_source_block 3b
_cod_depositor_comments
;
The following automatic conversions were performed:

'_symmetry_cell_setting' value 'Monoclinic' changed to 'monoclinic'
according to /home/saulius/struct/CIF-dictionaries/cif_core.dic
dictionary named 'cif_core.dic' version 2.4.1 from 2010-06-29.

Automatic conversion script
Id: cif_fix_values 1715 2011-07-08 13:25:40Z adriana 
;
_cod_original_sg_symbol_H-M P2(1)/c
_cod_database_code 4067708

loop_
_symmetry_equiv_pos_as_xyz
'x, y, z'
'-x, y+1/2, -z+1/2'
'-x, -y, -z'
'x, -y-1/2, z-1/2'

loop_
_atom_site_label
_atom_site_type_symbol
_atom_site_fract_x
_atom_site_fract_y
_atom_site_fract_z
_atom_site_U_iso_or_equiv
_atom_site_adp_type
_atom_site_occupancy
_atom_site_symmetry_multiplicity
_atom_site_calc_flag
_atom_site_refinement_flags
Pt1 Pt -1.247308(18) 0.746347(10) 1.081236(8) 0.01008(7) Uani 1 1 d .
Cl1 Cl -1.35283(12) 0.60285(7) 1.11279(5) 0.01415(19) Uani 1 1 d .
N1 N -1.1111(4) 0.6704(2) 1.01970(19) 0.0132(7) Uani 1 1 d .
Cl2 Cl -1.14371(12) 0.88557(7) 1.04407(6) 0.0161(2) Uani 1 1 d .
C2 C -1.1670(6) 0.6378(3) 0.9538(2) 0.0165(8) Uani 1 1 d .
Cl3 Cl -1.37557(12) 0.82932(7) 1.15749(5) 0.0162(2) Uani 1 1 d .
C3 C -1.0541(6) 0.5978(3) 0.9181(2) 0.0204(9) Uani 1 1 d .
H3A H -1.0922 0.5762 0.8718 0.024 Uiso 1 1 calc R
C4 C -0.8858(6) 0.5888(3) 0.9490(3) 0.0240(10) Uani 1 1 d .
H4A H -0.8088 0.5624 0.9241 0.029 Uiso 1 1 calc R
C5 C -0.8336(6) 0.6188(3) 1.0163(3) 0.0194(9) Uani 1 1 d .
H5A H -0.7198 0.6120 1.0386 0.023 Uiso 1 1 calc R
C6 C -0.9470(5) 0.6592(3) 1.0518(2) 0.0154(8) Uani 1 1 d .
C7 C -0.9037(5) 0.6914(3) 1.1235(2) 0.0144(8) Uani 1 1 d .
C8 C -0.7427(5) 0.6850(3) 1.1641(2) 0.0190(9) Uani 1 1 d .
H8A H -0.6553 0.6578 1.1453 0.023 Uiso 1 1 calc R
C9 C -0.7108(6) 0.7185(3) 1.2320(3) 0.0200(9) Uani 1 1 d .
H9A H -0.6022 0.7147 1.2604 0.024 Uiso 1 1 calc R
F10 F -0.8117(3) 0.7915(2) 1.32277(14) 0.0258(6) Uani 1 1 d .
C10 C -0.8420(6) 0.7576(3) 1.2568(3) 0.0187(9) Uani 1 1 d .
C11 C -1.0031(5) 0.7656(3) 1.2182(2) 0.0142(8) Uani 1 1 d .
H11A H -1.0900 0.7931 1.2371 0.017 Uiso 1 1 calc R
C12 C -1.0320(5) 0.7317(3) 1.1507(2) 0.0124(8) Uani 1 1 d .
C13 C -1.3499(6) 0.6439(4) 0.9227(2) 0.0220(9) Uani 1 1 d .
H13A H -1.3830 0.7121 0.9197 0.026 Uiso 1 1 calc R
H13B H -1.4122 0.6122 0.9545 0.026 Uiso 1 1 calc R
C14 C -1.4032(7) 0.5990(4) 0.8506(3) 0.0272(11) Uani 1 1 d .
H14A H -1.5244 0.6045 0.8351 0.041 Uiso 1 1 calc R
H14B H -1.3714 0.5313 0.8528 0.041 Uiso 1 1 calc R
H14C H -1.3478 0.6323 0.8178 0.041 Uiso 1 1 calc R
C17 C -1.7576(6) 0.8690(4) 1.0119(3) 0.0291(12) Uani 1 1 d .
H17A H -1.7581 0.8517 1.0600 0.044 Uiso 1 1 calc R
H17B H -1.8170 0.8200 0.9808 0.044 Uiso 1 1 calc R
H17C H -1.8131 0.9308 1.0011 0.044 Uiso 1 1 calc R
C18 C -1.5889(7) 0.8976(3) 0.9094(2) 0.0248(10) Uani 1 1 d .
H18A H -1.4828 0.9000 0.8938 0.037 Uiso 1 1 calc R
H18B H -1.6479 0.9585 0.8989 0.037 Uiso 1 1 calc R
H18C H -1.6577 0.8456 0.8854 0.037 Uiso 1 1 calc R
O15 O -1.4860(4) 0.7723(2) 1.00830(17) 0.0157(6) Uani 1 1 d .
S16 S -1.54930(12) 0.87693(7) 1.00064(5) 0.0138(2) Uani 1 1 d .
C19 C -1.1657(6) 0.5660(3) 1.2887(2) 0.0238(10) Uani 1 1 d .
H19A H -1.2159 0.6013 1.2453 0.029 Uiso 1 1 calc R
Cl4 Cl -0.97672(17) 0.51559(9) 1.27812(8) 0.0352(3) Uani 1 1 d .
Cl5 Cl -1.30732(18) 0.47678(10) 1.30276(8) 0.0387(3) Uani 1 1 d .
Cl6 Cl -1.1328(2) 0.64769(11) 1.35829(8) 0.0411(4) Uani 1 1 d .

loop_
_atom_site_aniso_label
_atom_site_aniso_U_11
_atom_site_aniso_U_22
_atom_site_aniso_U_33
_atom_site_aniso_U_23
_atom_site_aniso_U_13
_atom_site_aniso_U_12
Pt1 0.00926(10) 0.00933(10) 0.01177(10) 0.00084(5) 0.00245(6) 0.00211(5)
Cl1 0.0127(4) 0.0113(4) 0.0192(5) 0.0026(4) 0.0049(4) 0.0011(3)
N1 0.0150(17) 0.0093(16) 0.0166(18) 0.0030(13) 0.0060(14) 0.0014(13)
Cl2 0.0162(5) 0.0113(4) 0.0218(5) 0.0033(4) 0.0059(4) 0.0006(4)
C2 0.023(2) 0.0121(19) 0.015(2) 0.0016(16) 0.0063(17) -0.0008(17)
Cl3 0.0144(5) 0.0182(5) 0.0167(5) -0.0027(4) 0.0047(4) 0.0051(4)
C3 0.028(2) 0.014(2) 0.021(2) -0.0024(17) 0.0092(19) 0.0013(18)
C4 0.027(2) 0.017(2) 0.033(3) 0.002(2) 0.019(2) 0.0085(19)
C5 0.019(2) 0.015(2) 0.027(2) 0.0007(18) 0.0101(18) 0.0045(17)
C6 0.018(2) 0.0103(18) 0.019(2) 0.0032(16) 0.0063(17) 0.0023(16)
C7 0.0126(19) 0.0130(19) 0.018(2) 0.0033(16) 0.0055(16) 0.0042(16)
C8 0.015(2) 0.017(2) 0.027(2) 0.0016(17) 0.0067(18) 0.0008(16)
C9 0.013(2) 0.019(2) 0.027(2) 0.0051(19) 0.0003(18) 0.0031(17)
F10 0.0216(14) 0.0349(16) 0.0178(14) -0.0037(12) -0.0032(11) -0.0002(12)
C10 0.017(2) 0.019(2) 0.019(2) 0.0000(17) 0.0016(18) -0.0026(16)
C11 0.0104(19) 0.0145(19) 0.016(2) 0.0022(16) 0.0000(16) 0.0008(15)
C12 0.0087(18) 0.0090(17) 0.019(2) 0.0033(16) 0.0016(16) 0.0013(15)
C13 0.023(2) 0.025(2) 0.018(2) -0.0062(19) 0.0042(18) -0.0014(19)
C14 0.033(3) 0.025(2) 0.022(2) -0.005(2) 0.002(2) -0.001(2)
C17 0.017(2) 0.022(2) 0.051(3) 0.015(2) 0.013(2) 0.0105(19)
C18 0.034(3) 0.020(2) 0.018(2) 0.0025(19) 0.000(2) 0.003(2)
O15 0.0133(14) 0.0129(13) 0.0176(16) -0.0016(12) -0.0048(12) 0.0046(12)
S16 0.0125(5) 0.0115(5) 0.0164(5) 0.0003(4) 0.0005(4) 0.0023(4)
C19 0.031(3) 0.023(2) 0.016(2) -0.0029(19) 0.0027(19) -0.008(2)
Cl4 0.0328(7) 0.0247(6) 0.0487(8) 0.0005(6) 0.0098(6) -0.0001(5)
Cl5 0.0400(7) 0.0374(7) 0.0402(8) -0.0126(6) 0.0115(6) -0.0206(6)
Cl6 0.0543(9) 0.0395(8) 0.0327(7) -0.0185(6) 0.0168(6) -0.0210(7)

loop_
_atom_type_symbol
_atom_type_description
_atom_type_scat_dispersion_real
_atom_type_scat_dispersion_imag
_atom_type_scat_source
C C 0.0033 0.0016 'International Tables Vol C Tables 4.2.6.8 and 6.1.1.4'
H H 0.0000 0.0000 'International Tables Vol C Tables 4.2.6.8 and 6.1.1.4'
N N 0.0061 0.0033 'International Tables Vol C Tables 4.2.6.8 and 6.1.1.4'
O O 0.0106 0.0060 'International Tables Vol C Tables 4.2.6.8 and 6.1.1.4'
F F 0.0171 0.0103 'International Tables Vol C Tables 4.2.6.8 and 6.1.1.4'
S S 0.1246 0.1234 'International Tables Vol C Tables 4.2.6.8 and 6.1.1.4'
Cl Cl 0.1484 0.1585 'International Tables Vol C Tables 4.2.6.8 and 6.1.1.4'
Pt Pt -1.7033 8.3905 'International Tables Vol C Tables 4.2.6.8 and 6.1.1.4'

loop_
_geom_angle_atom_site_label_1
_geom_angle_atom_site_label_2
_geom_angle_atom_site_label_3
_geom_angle
C12 Pt1 N1 81.14(16)
C12 Pt1 O15 175.94(14)
N1 Pt1 O15 102.24(13)
C12 Pt1 Cl2 88.50(12)
N1 Pt1 Cl2 88.29(10)
O15 Pt1 Cl2 89.35(9)
C12 Pt1 Cl3 93.45(13)
N1 Pt1 Cl3 174.59(10)
O15 Pt1 Cl3 83.17(9)
Cl2 Pt1 Cl3 91.63(4)
C12 Pt1 Cl1 93.00(12)
N1 Pt1 Cl1 89.32(10)
O15 Pt1 Cl1 89.31(9)
Cl2 Pt1 Cl1 176.96(4)
Cl3 Pt1 Cl1 90.93(4)
C2 N1 C6 120.5(4)
C2 N1 Pt1 127.2(3)
C6 N1 Pt1 112.2(3)
N1 C2 C3 119.2(4)
N1 C2 C13 118.9(4)
C3 C2 C13 121.9(4)
C2 C3 C4 121.0(4)
C2 C3 H3A 119.5
C4 C3 H3A 119.5
C5 C4 C3 118.6(4)
C5 C4 H4A 120.7
C3 C4 H4A 120.7
C4 C5 C6 120.2(4)
C4 C5 H5A 119.9
C6 C5 H5A 119.9
N1 C6 C5 120.4(4)
N1 C6 C7 115.6(4)
C5 C6 C7 124.0(4)
C12 C7 C8 120.1(4)
C12 C7 C6 116.6(4)
C8 C7 C6 123.3(4)
C9 C8 C7 119.9(4)
C9 C8 H8A 120.1
C7 C8 H8A 120.1
C10 C9 C8 117.9(4)
C10 C9 H9A 121.1
C8 C9 H9A 121.1
F10 C10 C9 118.3(4)
F10 C10 C11 117.7(4)
C9 C10 C11 124.0(5)
C12 C11 C10 117.1(4)
C12 C11 H11A 121.4
C10 C11 H11A 121.4
C11 C12 C7 121.0(4)
C11 C12 Pt1 124.9(3)
C7 C12 Pt1 113.8(3)
C2 C13 C14 115.2(4)
C2 C13 H13A 108.5
C14 C13 H13A 108.5
C2 C13 H13B 108.5
C14 C13 H13B 108.5
H13A C13 H13B 107.5
C13 C14 H14A 109.5
C13 C14 H14B 109.5
H14A C14 H14B 109.5
C13 C14 H14C 109.5
H14A C14 H14C 109.5
H14B C14 H14C 109.5
S16 C17 H17A 109.5
S16 C17 H17B 109.5
H17A C17 H17B 109.5
S16 C17 H17C 109.5
H17A C17 H17C 109.5
H17B C17 H17C 109.5
S16 C18 H18A 109.5
S16 C18 H18B 109.5
H18A C18 H18B 109.5
S16 C18 H18C 109.5
H18A C18 H18C 109.5
H18B C18 H18C 109.5
S16 O15 Pt1 116.92(17)
O15 S16 C17 103.9(2)
O15 S16 C18 103.8(2)
C17 S16 C18 99.0(3)
Cl4 C19 Cl6 110.9(3)
Cl4 C19 Cl5 111.0(3)
Cl6 C19 Cl5 109.7(3)
Cl4 C19 H19A 108.4
Cl6 C19 H19A 108.4
Cl5 C19 H19A 108.4

loop_
_geom_bond_atom_site_label_1
_geom_bond_atom_site_label_2
_geom_bond_distance
Pt1 C12 2.009(4)
Pt1 N1 2.098(3)
Pt1 O15 2.205(3)
Pt1 Cl2 2.3030(10)
Pt1 Cl3 2.3143(10)
Pt1 Cl1 2.3201(10)
N1 C2 1.363(6)
N1 C6 1.371(6)
C2 C3 1.391(6)
C2 C13 1.500(6)
C3 C4 1.393(7)
C3 H3A 0.9500
C4 C5 1.372(7)
C4 H4A 0.9500
C5 C6 1.392(6)
C5 H5A 0.9500
C6 C7 1.455(6)
C7 C12 1.394(6)
C7 C8 1.397(6)
C8 C9 1.392(7)
C8 H8A 0.9500
C9 C10 1.382(7)
C9 H9A 0.9500
F10 C10 1.358(6)
C10 C11 1.386(6)
C11 C12 1.384(6)
C11 H11A 0.9500
C13 C14 1.533(6)
C13 H13A 0.9900
C13 H13B 0.9900
C14 H14A 0.9800
C14 H14B 0.9800
C14 H14C 0.9800
C17 S16 1.768(5)
C17 H17A 0.9800
C17 H17B 0.9800
C17 H17C 0.9800
C18 S16 1.783(5)
C18 H18A 0.9800
C18 H18B 0.9800
C18 H18C 0.9800
O15 S16 1.550(3)
C19 Cl4 1.751(5)
C19 Cl6 1.763(5)
C19 Cl5 1.764(5)
C19 H19A 1.0000

loop_
_geom_hbond_atom_site_label_D
_geom_hbond_atom_site_label_H
_geom_hbond_atom_site_label_A
_geom_hbond_distance_DH
_geom_hbond_distance_HA
_geom_hbond_distance_DA
_geom_hbond_angle_DHA
_geom_hbond_site_symmetry_A
C19 H19A Cl1 1.00 2.62 3.528(5) 150.7 .
C4 H4A Cl1 0.95 2.83 3.669(4) 147.6 3_367
C8 H8A Cl1 0.95 2.79 3.722(4) 167.2 1_655
C17 H17C Cl2 0.98 2.72 3.646(5) 158.3 3_277
C18 H18C F10 0.98 2.48 3.459(6) 175.5 4_475
